data_2242351
loop_
_publ_author_name
'Bouchene, Rafika'
'Lecheheb, Zohir'
'Belhouas, Ratiba'
'Bouacida, Sofiane'

_publ_section_title
;
 Synthesis, X-ray diffraction and Hirshfeld surface analysis of two new
 hybrid dihydrate compounds: (C~6~H~22~N~4~)[SnCl~6~]Cl~2~&#x00B7;2H~2~O
 and (C~8~H~24~N~4~)[SnCl~6~]Cl~2~&#x00B7;2H~2~O
;
_journal_coeditor_code TX2003
_journal_issue 2
_journal_name_full 'Acta Crystallographica Section E'
_journal_page_first 206
_journal_page_last 211
_journal_paper_doi 10.1107/S2056989018001044
_journal_volume 74
_journal_year 2018
_chemical_formula_iupac '(C8 H24 N4) [Sn Cl6] Cl2, 2H2 O'
_chemical_formula_moiety 'C8 H24 N4, Cl6 Sn 2+, 2(Cl -), 2(H2 O)'
_chemical_formula_sum 'C8 H28 Cl8 N4 O2 Sn'
_chemical_formula_weight 614.65
_chemical_name_systematic
;
1,4-Bis(2-ammonioethyl)piperazin-1,4-diium hexachloridostannate(IV)
dichloride dihydrate
;
_space_group_IT_number 2
_symmetry_cell_setting triclinic
_symmetry_space_group_name_Hall '-P 1'
_symmetry_space_group_name_H-M 'P -1'
_atom_sites_solution_hydrogens geom
_atom_sites_solution_primary direct
_atom_sites_solution_secondary difmap
_audit_conform_dict_name cif_core.dic
_audit_conform_dict_version 2.3
_audit_creation_method 'WinGX routine CIF_UPDATE'
_cell_angle_alpha 93.614(2)
_cell_angle_beta 101.3570(10)
_cell_angle_gamma 117.021(2)
_cell_formula_units_Z 1
_cell_length_a 7.0856(2)
_cell_length_b 7.3269(2)
_cell_length_c 12.1624(4)
_cell_measurement_reflns_used 5436
_cell_measurement_temperature 295(2)
_cell_measurement_theta_max 27.485
_cell_measurement_theta_min 2.91
_cell_volume 543.01(3)
_computing_cell_refinement
;
SCALEPACK (Otwinowski & Minor, 1997)
;
_computing_data_collection
;
COLLECT (Nonius, 199)
;
_computing_data_reduction
;
DENZO and SCALEPACK (Otwinowski & Minor, 1997)
;
_computing_molecular_graphics
;
ORTEP-3 for Windows (Farrugia, 2012) and DIAMOND (Brandenburg & Berndt,
2001)
;
_computing_publication_material
;
WinGX (Farrugia, 2012)
;
_computing_structure_refinement
;
SHELXL97 (Sheldrick, 2008)
;
_computing_structure_solution
;
SHELXS97 (Sheldrick, 2008)
;
_diffrn_ambient_temperature 295(2)
_diffrn_detector_area_resol_mean 9
_diffrn_measured_fraction_theta_full 0.996
_diffrn_measured_fraction_theta_max 0.996
_diffrn_measurement_device '95mm CCD camera on \k-goniostat'
_diffrn_measurement_device_type 'Nonius KappaCCD'
_diffrn_measurement_method 'CCD rotation images, thick slices'
_diffrn_radiation_monochromator graphite
_diffrn_radiation_type MoK\a
_diffrn_radiation_wavelength 0.71073
_diffrn_reflns_av_R_equivalents 0.0143
_diffrn_reflns_limit_h_max 9
_diffrn_reflns_limit_h_min -9
_diffrn_reflns_limit_k_max 9
_diffrn_reflns_limit_k_min -9
_diffrn_reflns_limit_l_max 15
_diffrn_reflns_limit_l_min -15
_diffrn_reflns_number 4329
_diffrn_reflns_theta_full 27.51
_diffrn_reflns_theta_max 27.51
_diffrn_reflns_theta_min 3.17
_exptl_absorpt_coefficient_mu 2.171
_exptl_absorpt_correction_T_max 0.893
_exptl_absorpt_correction_T_min 0.745
_exptl_absorpt_correction_type multi-scan
_exptl_absorpt_process_details
;
(SADABS; Krause et al., 2015)
;
_exptl_crystal_colour colorless
_exptl_crystal_density_diffrn 1.88
_exptl_crystal_density_method 'not measured'
_exptl_crystal_description cube
_exptl_crystal_F_000 306
_exptl_crystal_size_max 0.13
_exptl_crystal_size_mid 0.12
_exptl_crystal_size_min 0.11
_refine_diff_density_max 0.609
_refine_diff_density_min -0.649
_refine_ls_extinction_coef 0.033(2)
_refine_ls_extinction_expression Fc^*^=kFc[1+0.001xFc^2^\l^3^/sin(2\q)]^-1/4^
_refine_ls_extinction_method SHELXL
_refine_ls_goodness_of_fit_ref 1.132
_refine_ls_hydrogen_treatment mixed
_refine_ls_matrix_type full
_refine_ls_number_parameters 117
_refine_ls_number_reflns 2494
_refine_ls_number_restraints 2
_refine_ls_restrained_S_all 1.132
_refine_ls_R_factor_all 0.0278
_refine_ls_R_factor_gt 0.0251
_refine_ls_shift/su_max 0
_refine_ls_shift/su_mean 0
_refine_ls_structure_factor_coef Fsqd
_refine_ls_weighting_details 'calc w=1/[\s^2^(Fo^2^)+(0.0250P)^2^+0.3256P] where P=(Fo^2^+2Fc^2^)/3'
_refine_ls_weighting_scheme calc
_refine_ls_wR_factor_gt 0.0623
_refine_ls_wR_factor_ref 0.0641
_reflns_number_gt 2319
_reflns_number_total 2494
_reflns_threshold_expression >2sigma(I)
_cod_data_source_file tx2003sup1.cif
_cod_data_source_block II
_cod_database_code 2242351

loop_
_symmetry_equiv_pos_as_xyz
'x, y, z'
'-x, -y, -z'

loop_
_atom_site_type_symbol
_atom_site_label
_atom_site_fract_x
_atom_site_fract_y
_atom_site_fract_z
_atom_site_U_iso_or_equiv
_atom_site_adp_type
_atom_site_calc_flag
_atom_site_refinement_flags
_atom_site_occupancy
_atom_site_symmetry_multiplicity
Sn Sn1 0.5 0.5 0 0.02689(10) Uani d S 1 2
Cl Cl3 0.78922(11) 0.66433(10) 0.17479(5) 0.04033(16) Uani d . 1 1
Cl Cl4 0.17862(10) 0.75981(9) 0.44661(6) 0.03755(16) Uani d . 1 1
Cl Cl1 0.30602(10) 0.66732(10) 0.06748(5) 0.03706(15) Uani d . 1 1
Cl Cl2 0.31206(12) 0.19729(9) 0.08532(6) 0.04023(16) Uani d . 1 1
N N4 0.2782(3) 0.3944(3) 0.42328(16) 0.0239(4) Uani d . 1 1
H H4 0.238(5) 0.484(5) 0.440(2) 0.036 Uiso d . 1 1
C C3 0.0936(4) 0.2192(3) 0.33497(19) 0.0269(5) Uani d . 1 1
H H3A -0.0176 0.1302 0.3709 0.032 Uiso calc R 1 1
H H3B 0.1481 0.1361 0.3005 0.032 Uiso calc R 1 1
O O1W 0.5368(4) 1.0237(5) 0.3102(2) 0.0736(8) Uani d D 1 1
H H1W 0.579(9) 1.068(8) 0.3794(19) 0.11 Uiso d D 1 1
H H2W 0.404(4) 0.939(7) 0.297(5) 0.11 Uiso d D 1 1
N N1 -0.1969(4) 0.1317(3) 0.16070(19) 0.0392(5) Uani d . 1 1
H H1A -0.1568 0.0426 0.1338 0.059 Uiso calc R 1 1
H H1B -0.2451 0.1822 0.1035 0.059 Uiso calc R 1 1
H H1C -0.3032 0.0662 0.195 0.059 Uiso calc R 1 1
C C6 0.6631(4) 0.6818(3) 0.4703(2) 0.0275(5) Uani d . 1 1
H H6A 0.7909 0.7482 0.4404 0.033 Uiso calc R 1 1
H H6B 0.6187 0.7849 0.4884 0.033 Uiso calc R 1 1
C C2 -0.0067(4) 0.3044(4) 0.2435(2) 0.0314(5) Uani d . 1 1
H H2A -0.0531 0.3943 0.2786 0.038 Uiso calc R 1 1
H H2B 0.1021 0.3864 0.2044 0.038 Uiso calc R 1 1
C C5 0.4795(4) 0.5058(4) 0.3805(2) 0.0284(5) Uani d . 1 1
H H5A 0.4439 0.561 0.3136 0.034 Uiso calc R 1 1
H H5B 0.5277 0.4078 0.3582 0.034 Uiso calc R 1 1

loop_
_atom_site_aniso_label
_atom_site_aniso_U_11
_atom_site_aniso_U_22
_atom_site_aniso_U_33
_atom_site_aniso_U_12
_atom_site_aniso_U_13
_atom_site_aniso_U_23
Sn1 0.03243(14) 0.02481(13) 0.02285(14) 0.01475(10) 0.00329(9) 0.00328(8)
Cl3 0.0426(3) 0.0413(3) 0.0303(3) 0.0212(3) -0.0060(3) -0.0003(3)
Cl4 0.0368(3) 0.0320(3) 0.0449(4) 0.0191(3) 0.0078(3) 0.0000(3)
Cl1 0.0443(3) 0.0386(3) 0.0376(3) 0.0264(3) 0.0129(3) 0.0076(3)
Cl2 0.0553(4) 0.0302(3) 0.0372(3) 0.0189(3) 0.0180(3) 0.0115(2)
N4 0.0235(9) 0.0253(9) 0.0233(9) 0.0133(7) 0.0031(7) 0.0029(7)
C3 0.0272(10) 0.0248(10) 0.0255(11) 0.0120(9) 0.0016(9) 0.0030(8)
O1W 0.0596(15) 0.087(2) 0.0444(14) 0.0113(14) 0.0113(12) 0.0132(14)
N1 0.0456(12) 0.0386(12) 0.0278(11) 0.0211(10) -0.0039(9) 0.0011(9)
C6 0.0258(10) 0.0277(11) 0.0275(11) 0.0114(9) 0.0058(9) 0.0100(9)
C2 0.0314(11) 0.0276(11) 0.0281(12) 0.0116(9) -0.0007(9) 0.0035(9)
C5 0.0271(11) 0.0342(12) 0.0242(11) 0.0146(9) 0.0070(9) 0.0072(9)

loop_
_atom_type_symbol
_atom_type_description
_atom_type_scat_dispersion_real
_atom_type_scat_dispersion_imag
_atom_type_scat_source
C C 0.0033 0.0016 'International Tables Vol C Tables 4.2.6.8 and 6.1.1.4'
H H 0 0 'International Tables Vol C Tables 4.2.6.8 and 6.1.1.4'
N N 0.0061 0.0033 'International Tables Vol C Tables 4.2.6.8 and 6.1.1.4'
Cl Cl 0.1484 0.1585 'International Tables Vol C Tables 4.2.6.8 and 6.1.1.4'
Sn Sn -0.6537 1.4246 'International Tables Vol C Tables 4.2.6.8 and 6.1.1.4'
O O 0.0106 0.006 'International Tables Vol C Tables 4.2.6.8 and 6.1.1.4'

loop_
_geom_angle_atom_site_label_1
_geom_angle_atom_site_label_2
_geom_angle_atom_site_label_3
_geom_angle_site_symmetry_1
_geom_angle_site_symmetry_3
_geom_angle
Cl3 Sn1 Cl3 . 2_665 180
Cl3 Sn1 Cl1 . 2_665 90.31(2)
Cl3 Sn1 Cl1 2_665 2_665 89.69(2)
Cl3 Sn1 Cl1 . . 89.69(2)
Cl3 Sn1 Cl1 2_665 . 90.31(2)
Cl1 Sn1 Cl1 2_665 . 180.00(3)
Cl3 Sn1 Cl2 . . 90.42(2)
Cl3 Sn1 Cl2 2_665 . 89.58(2)
Cl1 Sn1 Cl2 2_665 . 88.55(2)
Cl1 Sn1 Cl2 . . 91.45(2)
Cl3 Sn1 Cl2 . 2_665 89.58(2)
Cl3 Sn1 Cl2 2_665 2_665 90.42(2)
Cl1 Sn1 Cl2 2_665 2_665 91.45(2)
Cl1 Sn1 Cl2 . 2_665 88.55(2)
Cl2 Sn1 Cl2 . 2_665 180
C6 N4 C5 2_666 . 109.02(17)
C6 N4 C3 2_666 . 111.27(17)
C5 N4 C3 . . 112.28(18)
C6 N4 H4 2_666 . 109(2)
C5 N4 H4 . . 107(2)
C3 N4 H4 . . 109(2)
N4 C3 C2 . . 110.33(18)
N4 C3 H3A . . 109.6
C2 C3 H3A . . 109.6
N4 C3 H3B . . 109.6
C2 C3 H3B . . 109.6
H3A C3 H3B . . 108.1
H1W O1W H2W . . 106(5)
C2 N1 H1A . . 109.5
C2 N1 H1B . . 109.5
H1A N1 H1B . . 109.5
C2 N1 H1C . . 109.5
H1A N1 H1C . . 109.5
H1B N1 H1C . . 109.5
N4 C6 C5 2_666 . 111.57(18)
N4 C6 H6A 2_666 . 109.3
C5 C6 H6A . . 109.3
N4 C6 H6B 2_666 . 109.3
C5 C6 H6B . . 109.3
H6A C6 H6B . . 108
N1 C2 C3 . . 110.21(19)
N1 C2 H2A . . 109.6
C3 C2 H2A . . 109.6
N1 C2 H2B . . 109.6
C3 C2 H2B . . 109.6
H2A C2 H2B . . 108.1
N4 C5 C6 . . 111.52(19)
N4 C5 H5A . . 109.3
C6 C5 H5A . . 109.3
N4 C5 H5B . . 109.3
C6 C5 H5B . . 109.3
H5A C5 H5B . . 108

loop_
_geom_bond_atom_site_label_1
_geom_bond_atom_site_label_2
_geom_bond_site_symmetry_2
_geom_bond_distance
Sn1 Cl3 . 2.4265(6)
Sn1 Cl3 2_665 2.4265(6)
Sn1 Cl1 2_665 2.4319(6)
Sn1 Cl1 . 2.4319(6)
Sn1 Cl2 . 2.4331(6)
Sn1 Cl2 2_665 2.4331(6)
N4 C6 2_666 1.500(3)
N4 C5 . 1.503(3)
N4 C3 . 1.503(3)
N4 H4 . 0.85(3)
C3 C2 . 1.520(3)
C3 H3A . 0.97
C3 H3B . 0.97
O1W H1W . 0.826(19)
O1W H2W . 0.836(19)
N1 C2 . 1.479(3)
N1 H1A . 0.89
N1 H1B . 0.89
N1 H1C . 0.89
C6 N4 2_666 1.500(3)
C6 C5 . 1.512(3)
C6 H6A . 0.97
C6 H6B . 0.97
C2 H2A . 0.97
C2 H2B . 0.97
C5 H5A . 0.97
C5 H5B . 0.97

loop_
_geom_hbond_atom_site_label_D
_geom_hbond_atom_site_label_H
_geom_hbond_atom_site_label_A
_geom_hbond_site_symmetry_A
_geom_hbond_distance_DH
_geom_hbond_distance_HA
_geom_hbond_distance_DA
_geom_hbond_angle_DHA
_geom_hbond_publ_flag
N1 H1A Cl3 1_445 0.8900 2.7100 3.397(2) 134.00 yes
N1 H1A Cl2 2_555 0.8900 2.8100 3.431(2) 128.00 yes
N1 H1B Cl1 2_565 0.8900 2.4700 3.343(2) 167.00 yes
N1 H1C O1W 1_445 0.8900 1.9200 2.769(4) 158.00 yes
O1W H1W Cl4 2_676 0.83(2) 2.30(3) 3.079(3) 158(6) yes
O1W H2W Cl4 . 0.83(4) 2.67(5) 3.246(3) 128(5) yes
N4 H4 Cl4 . 0.85(4) 2.24(4) 3.073(2) 164(3) yes
C2 H2B Cl1 . 0.9700 2.7900 3.715(3) 160.00 yes
C6 H6A Cl4 1_655 0.9700 2.7000 3.506(3) 141.00 yes

loop_
_geom_torsion_atom_site_label_1
_geom_torsion_atom_site_label_2
_geom_torsion_atom_site_label_3
_geom_torsion_atom_site_label_4
_geom_torsion_site_symmetry_1
_geom_torsion
C6 N4 C3 C2 2_666 163.67(19)
C5 N4 C3 C2 . -73.8(2)
N4 C3 C2 N1 . -176.51(19)
C6 N4 C5 C6 2_666 -56.4(3)
C3 N4 C5 C6 . 179.86(18)
N4 C6 C5 N4 2_666 57.8(3)
